data_7124879
loop_
_publ_author_name
'Xu, Wei'
'Chen, Ming'
'Sun, Ning'
'Liu, Yuanhong'

_publ_section_title
;
 Gold-catalyzed cyclization of 1,6-diynyl dithioacetals via 1,7-carbene
 transfer and aromatic C-H functionalization.
;
_journal_issue 73
_journal_name_full 'Chemical communications (Cambridge, England)'
_journal_page_first 11000
_journal_page_last 11003
_journal_paper_doi 10.1039/c6cc05302e
_journal_volume 52
_journal_year 2016
_chemical_absolute_configuration unk
_chemical_formula_sum 'C23 H22 S2'
_chemical_formula_weight 362.52
_space_group_crystal_system monoclinic
_space_group_IT_number 4
_space_group_name_Hall 'P 2yb'
_space_group_name_H-M_alt 'P 1 21 1'
_atom_sites_solution_hydrogens geom
_audit_creation_method SHELXL-2013
_audit_update_record
;
2016-05-23 deposited with the CCDC.
2016-08-10 downloaded from the CCDC.
;
_cell_angle_alpha 90
_cell_angle_beta 108.949(7)
_cell_angle_gamma 90
_cell_formula_units_Z 2
_cell_length_a 10.023(4)
_cell_length_b 7.569(3)
_cell_length_c 13.421(5)
_cell_measurement_reflns_used 1113
_cell_measurement_temperature 293(2)
_cell_measurement_theta_max 50.048
_cell_measurement_theta_min 6.142
_cell_volume 963.0(7)
_computing_cell_refinement 'Bruker SMART'
_computing_data_collection 'Bruker SMART'
_computing_data_reduction 'Bruker SHELXTL'
_computing_molecular_graphics 'Bruker SHELXTL'
_computing_publication_material 'Bruker SHELXTL'
_computing_structure_refinement 'SHELXL-2013 (Sheldrick, 2013)'
_computing_structure_solution 'Bruker SHELXTL'
_diffrn_ambient_temperature 293(2)
_diffrn_measured_fraction_theta_full 0.999
_diffrn_measured_fraction_theta_max 0.999
_diffrn_measurement_device_type 'CCD area detector'
_diffrn_measurement_method 'phi and omega scans'
_diffrn_radiation_type MoK\a
_diffrn_radiation_wavelength 0.71073
_diffrn_reflns_av_R_equivalents 0.0755
_diffrn_reflns_av_unetI/netI 0.0991
_diffrn_reflns_Laue_measured_fraction_full 0.999
_diffrn_reflns_Laue_measured_fraction_max 0.999
_diffrn_reflns_limit_h_max 12
_diffrn_reflns_limit_h_min -11
_diffrn_reflns_limit_k_max 9
_diffrn_reflns_limit_k_min -7
_diffrn_reflns_limit_l_max 16
_diffrn_reflns_limit_l_min -16
_diffrn_reflns_number 5445
_diffrn_reflns_point_group_measured_fraction_full 0.838
_diffrn_reflns_point_group_measured_fraction_max 0.836
_diffrn_reflns_theta_full 25.242
_diffrn_reflns_theta_max 25.498
_diffrn_reflns_theta_min 1.604
_exptl_absorpt_coefficient_mu 0.279
_exptl_absorpt_correction_T_max 0.7456
_exptl_absorpt_correction_T_min 0.4855
_exptl_absorpt_correction_type multi-scan
_exptl_absorpt_process_details sadabs
_exptl_crystal_colour red
_exptl_crystal_density_diffrn 1.250
_exptl_crystal_description prismatic
_exptl_crystal_F_000 384
_exptl_crystal_size_max 0.200
_exptl_crystal_size_mid 0.170
_exptl_crystal_size_min 0.110
_refine_diff_density_max 0.436
_refine_diff_density_min -0.394
_refine_diff_density_rms 0.073
_refine_ls_abs_structure_details
; 
 Flack x determined using 640 quotients [(I+)-(I-)]/[(I+)+(I-)] 
 (Parsons and Flack (2004), Acta Cryst. A60, s61). 
;
_refine_ls_abs_structure_Flack 0.24(19)
_refine_ls_extinction_method none
_refine_ls_goodness_of_fit_ref 1.031
_refine_ls_hydrogen_treatment constr
_refine_ls_matrix_type full
_refine_ls_number_parameters 229
_refine_ls_number_reflns 2986
_refine_ls_number_restraints 1
_refine_ls_restrained_S_all 1.031
_refine_ls_R_factor_all 0.0822
_refine_ls_R_factor_gt 0.0694
_refine_ls_shift/su_max 0.000
_refine_ls_shift/su_mean 0.000
_refine_ls_structure_factor_coef Fsqd
_refine_ls_weighting_details 'w=1/[\s^2^(Fo^2^)+(0.0983P)^2^] where P=(Fo^2^+2Fc^2^)/3'
_refine_ls_weighting_scheme calc
_refine_ls_wR_factor_gt 0.1679
_refine_ls_wR_factor_ref 0.1791
_reflns_Friedel_coverage 0.545
_reflns_Friedel_fraction_full 0.648
_reflns_Friedel_fraction_max 0.642
_reflns_number_gt 2459
_reflns_number_total 2986
_reflns_threshold_expression 'I > 2\s(I)'
_cod_data_source_file c6cc05302e2.cif
_cod_data_source_block cd15265
_cod_original_cell_volume 962.9(6)
_cod_original_sg_symbol_H-M 'P 21'
_cod_database_code 7124879
_shelx_space_group_comment
; 
The symmetry employed for this shelxl refinement is uniquely defined 
by the following loop, which should always be used as a source of 
symmetry information in preference to the above space-group names. 
They are only intended as comments. 
;
_shelx_estimated_absorpt_t_min 0.946
_shelx_estimated_absorpt_t_max 0.970
_shelxl_version_number 2013-4

loop_
_space_group_symop_operation_xyz
'x, y, z'
'-x, y+1/2, -z'

loop_
_atom_site_label
_atom_site_type_symbol
_atom_site_fract_x
_atom_site_fract_y
_atom_site_fract_z
_atom_site_U_iso_or_equiv
_atom_site_adp_type
_atom_site_occupancy
_atom_site_site_symmetry_order
_atom_site_calc_flag
_atom_site_refinement_flags_posn
_atom_site_refinement_flags_adp
S1 S 0.3915(2) 0.0312(3) -0.00733(12) 0.0532(5) Uani 1 1 d . .
S2 S 0.39573(18) 0.0156(2) 0.29820(11) 0.0472(5) Uani 1 1 d . .
C1 C 0.1889(5) 0.4665(8) 0.0443(4) 0.0319(13) Uani 1 1 d . .
C2 C 0.0862(6) 0.5939(10) 0.0008(5) 0.0435(15) Uani 1 1 d . .
H2 H 0.0551 0.6686 0.0437 0.052 Uiso 1 1 calc R U
C3 C 0.0314(6) 0.6067(12) -0.1082(5) 0.0531(19) Uani 1 1 d . .
H3 H -0.0352 0.6934 -0.1384 0.064 Uiso 1 1 calc R U
C4 C 0.0743(7) 0.4916(11) -0.1734(5) 0.052(2) Uani 1 1 d . .
H4 H 0.0349 0.5023 -0.2462 0.063 Uiso 1 1 calc R U
C5 C 0.1737(6) 0.3629(11) -0.1320(5) 0.0464(17) Uani 1 1 d . .
H5 H 0.1999 0.2850 -0.1759 0.056 Uiso 1 1 calc R U
C6 C 0.2352(6) 0.3515(8) -0.0214(4) 0.0344(13) Uani 1 1 d . .
C7 C 0.3443(6) 0.2270(8) 0.0427(4) 0.0319(13) Uani 1 1 d . .
C8 C 0.3730(5) 0.2804(8) 0.1434(4) 0.0324(13) Uani 1 1 d . .
C9 C 0.2726(6) 0.4136(8) 0.1520(4) 0.0316(12) Uani 1 1 d . .
C10 C 0.2960(6) 0.3772(8) 0.2568(4) 0.0324(12) Uani 1 1 d . .
C11 C 0.4219(6) 0.2479(9) 0.2637(4) 0.0352(13) Uani 1 1 d . .
C12 C 0.3270(7) -0.0950(9) 0.1718(5) 0.0486(16) Uani 1 1 d . .
H12A H 0.2976 -0.2130 0.1838 0.058 Uiso 1 1 calc R U
H12B H 0.2436 -0.0320 0.1295 0.058 Uiso 1 1 calc R U
C13 C 0.4296(8) -0.1110(9) 0.1073(5) 0.0504(17) Uani 1 1 d . .
H13A H 0.4290 -0.2326 0.0843 0.060 Uiso 1 1 calc R U
H13B H 0.5242 -0.0850 0.1535 0.060 Uiso 1 1 calc R U
C14 C 0.2173(6) 0.4196(9) 0.3290(4) 0.0350(14) Uani 1 1 d . .
C15 C 0.1119(6) 0.5432(12) 0.3014(5) 0.0495(18) Uani 1 1 d . .
H15 H 0.0914 0.6011 0.2370 0.059 Uiso 1 1 calc R U
C16 C 0.0347(7) 0.5838(13) 0.3680(6) 0.064(2) Uani 1 1 d . .
H16 H -0.0345 0.6708 0.3490 0.076 Uiso 1 1 calc R U
C17 C 0.0612(7) 0.4949(12) 0.4620(5) 0.057(2) Uani 1 1 d . .
H17 H 0.0085 0.5205 0.5058 0.068 Uiso 1 1 calc R U
C18 C 0.1652(7) 0.3686(11) 0.4914(5) 0.0529(18) Uani 1 1 d . .
H18 H 0.1831 0.3099 0.5553 0.063 Uiso 1 1 calc R U
C19 C 0.2438(7) 0.3283(10) 0.4256(5) 0.0465(16) Uani 1 1 d . .
H19 H 0.3134 0.2419 0.4451 0.056 Uiso 1 1 calc R U
C20 C 0.5722(6) 0.3150(10) 0.3244(5) 0.0430(16) Uani 1 1 d . .
C21 C 0.5840(7) 0.5105(12) 0.3015(6) 0.0549(18) Uani 1 1 d . .
H21A H 0.5628 0.5274 0.2271 0.082 Uiso 1 1 calc R U
H21B H 0.6782 0.5507 0.3377 0.082 Uiso 1 1 calc R U
H21C H 0.5184 0.5768 0.3253 0.082 Uiso 1 1 calc R U
C22 C 0.6075(7) 0.2907(13) 0.4445(5) 0.057(2) Uani 1 1 d . .
H22A H 0.5404 0.3546 0.4679 0.086 Uiso 1 1 calc R U
H22B H 0.7006 0.3350 0.4800 0.086 Uiso 1 1 calc R U
H22C H 0.6035 0.1675 0.4603 0.086 Uiso 1 1 calc R U
C23 C 0.6823(7) 0.2149(13) 0.2878(5) 0.0544(19) Uani 1 1 d . .
H23A H 0.6799 0.0915 0.3037 0.082 Uiso 1 1 calc R U
H23B H 0.7747 0.2612 0.3237 0.082 Uiso 1 1 calc R U
H23C H 0.6609 0.2299 0.2132 0.082 Uiso 1 1 calc R U

loop_
_atom_site_aniso_label
_atom_site_aniso_U_11
_atom_site_aniso_U_22
_atom_site_aniso_U_33
_atom_site_aniso_U_23
_atom_site_aniso_U_13
_atom_site_aniso_U_12
S1 0.0841(12) 0.0353(10) 0.0473(8) -0.0042(9) 0.0312(8) 0.0112(10)
S2 0.0753(10) 0.0255(8) 0.0429(8) 0.0080(8) 0.0221(7) 0.0064(9)
C1 0.032(3) 0.029(3) 0.035(3) -0.001(2) 0.011(2) -0.005(2)
C2 0.045(3) 0.037(4) 0.047(3) 0.000(3) 0.014(3) 0.004(3)
C3 0.043(4) 0.055(5) 0.051(4) 0.024(4) 0.002(3) 0.012(3)
C4 0.054(3) 0.061(6) 0.032(3) 0.016(4) 0.000(3) -0.002(4)
C5 0.047(3) 0.056(5) 0.034(3) -0.004(3) 0.010(3) -0.005(4)
C6 0.040(3) 0.030(4) 0.035(3) 0.002(3) 0.014(2) -0.007(3)
C7 0.037(3) 0.028(3) 0.031(3) -0.004(3) 0.011(2) -0.005(3)
C8 0.034(3) 0.024(3) 0.037(3) 0.000(3) 0.009(2) 0.003(3)
C9 0.038(3) 0.017(3) 0.038(3) -0.002(2) 0.009(2) 0.001(2)
C10 0.038(3) 0.024(3) 0.033(3) 0.000(2) 0.008(2) -0.004(3)
C11 0.048(3) 0.027(3) 0.031(3) 0.004(3) 0.014(2) 0.003(3)
C12 0.061(4) 0.022(4) 0.064(4) 0.000(3) 0.023(3) -0.002(3)
C13 0.071(4) 0.024(3) 0.062(4) -0.002(3) 0.028(3) 0.009(3)
C14 0.038(3) 0.029(4) 0.035(3) -0.007(3) 0.009(2) -0.004(3)
C15 0.051(3) 0.061(5) 0.037(3) 0.009(4) 0.015(3) 0.014(4)
C16 0.058(4) 0.078(6) 0.061(4) 0.010(4) 0.029(3) 0.025(4)
C17 0.056(4) 0.069(6) 0.052(4) 0.002(4) 0.028(3) 0.006(4)
C18 0.065(4) 0.050(5) 0.049(4) 0.011(4) 0.025(3) 0.000(4)
C19 0.055(4) 0.038(4) 0.047(3) 0.003(3) 0.017(3) 0.006(3)
C20 0.046(3) 0.043(4) 0.035(3) -0.002(3) 0.006(3) 0.005(3)
C21 0.048(3) 0.045(5) 0.063(4) -0.008(4) 0.006(3) -0.015(4)
C22 0.057(4) 0.067(6) 0.040(3) -0.005(4) 0.003(3) 0.010(4)
C23 0.043(3) 0.063(5) 0.055(4) 0.003(4) 0.013(3) 0.010(4)

loop_
_atom_type_symbol
_atom_type_description
_atom_type_scat_dispersion_real
_atom_type_scat_dispersion_imag
_atom_type_scat_source
C C 0.0033 0.0016 'International Tables Vol C Tables 4.2.6.8 and 6.1.1.4'
H H 0.0000 0.0000 'International Tables Vol C Tables 4.2.6.8 and 6.1.1.4'
S S 0.1246 0.1234 'International Tables Vol C Tables 4.2.6.8 and 6.1.1.4'

loop_
_geom_angle_atom_site_label_1
_geom_angle_atom_site_label_2
_geom_angle_atom_site_label_3
_geom_angle
C7 S1 C13 100.7(3)
C12 S2 C11 104.2(3)
C2 C1 C6 120.7(5)
C2 C1 C9 135.1(5)
C6 C1 C9 104.3(5)
C3 C2 C1 118.4(6)
C3 C2 H2 120.8
C1 C2 H2 120.8
C2 C3 C4 121.3(7)
C2 C3 H3 119.4
C4 C3 H3 119.4
C5 C4 C3 121.2(5)
C5 C4 H4 119.4
C3 C4 H4 119.4
C4 C5 C6 118.7(6)
C4 C5 H5 120.7
C6 C5 H5 120.7
C5 C6 C1 119.7(6)
C5 C6 C7 129.4(6)
C1 C6 C7 110.9(5)
C8 C7 C6 105.5(5)
C8 C7 S1 129.8(5)
C6 C7 S1 123.5(4)
C7 C8 C9 111.1(5)
C7 C8 C11 152.9(6)
C9 C8 C11 91.1(4)
C10 C9 C8 92.8(5)
C10 C9 C1 155.8(5)
C8 C9 C1 107.4(5)
C9 C10 C14 132.8(5)
C9 C10 C11 93.0(4)
C14 C10 C11 133.5(5)
C20 C11 C8 115.0(5)
C20 C11 C10 116.8(5)
C8 C11 C10 82.2(4)
C20 C11 S2 111.8(4)
C8 C11 S2 112.9(4)
C10 C11 S2 115.3(4)
C13 C12 S2 116.0(5)
C13 C12 H12A 108.3
S2 C12 H12A 108.3
C13 C12 H12B 108.3
S2 C12 H12B 108.3
H12A C12 H12B 107.4
C12 C13 S1 115.7(5)
C12 C13 H13A 108.4
S1 C13 H13A 108.4
C12 C13 H13B 108.4
S1 C13 H13B 108.4
H13A C13 H13B 107.4
C15 C14 C19 118.7(5)
C15 C14 C10 120.2(5)
C19 C14 C10 121.1(5)
C14 C15 C16 121.2(6)
C14 C15 H15 119.4
C16 C15 H15 119.4
C17 C16 C15 119.9(7)
C17 C16 H16 120.1
C15 C16 H16 120.1
C18 C17 C16 120.4(6)
C18 C17 H17 119.8
C16 C17 H17 119.8
C17 C18 C19 120.1(6)
C17 C18 H18 119.9
C19 C18 H18 119.9
C18 C19 C14 119.7(6)
C18 C19 H19 120.1
C14 C19 H19 120.1
C21 C20 C23 107.5(6)
C21 C20 C22 108.6(6)
C23 C20 C22 109.2(5)
C21 C20 C11 109.8(5)
C23 C20 C11 110.2(6)
C22 C20 C11 111.4(6)
C20 C21 H21A 109.5
C20 C21 H21B 109.5
H21A C21 H21B 109.5
C20 C21 H21C 109.5
H21A C21 H21C 109.5
H21B C21 H21C 109.5
C20 C22 H22A 109.5
C20 C22 H22B 109.5
H22A C22 H22B 109.5
C20 C22 H22C 109.5
H22A C22 H22C 109.5
H22B C22 H22C 109.5
C20 C23 H23A 109.5
C20 C23 H23B 109.5
H23A C23 H23B 109.5
C20 C23 H23C 109.5
H23A C23 H23C 109.5
H23B C23 H23C 109.5

loop_
_geom_bond_atom_site_label_1
_geom_bond_atom_site_label_2
_geom_bond_distance
S1 C7 1.755(6)
S1 C13 1.813(7)
S2 C12 1.815(7)
S2 C11 1.858(7)
C1 C2 1.393(8)
C1 C6 1.420(8)
C1 C9 1.471(7)
C2 C3 1.389(8)
C2 H2 0.9300
C3 C4 1.398(11)
C3 H3 0.9300
C4 C5 1.375(10)
C4 H4 0.9300
C5 C6 1.414(8)
C5 H5 0.9300
C6 C7 1.487(9)
C7 C8 1.348(8)
C8 C9 1.456(8)
C8 C11 1.547(8)
C9 C10 1.376(7)
C10 C14 1.470(8)
C10 C11 1.575(8)
C11 C20 1.547(9)
C12 C13 1.549(10)
C12 H12A 0.9700
C12 H12B 0.9700
C13 H13A 0.9700
C13 H13B 0.9700
C14 C15 1.369(9)
C14 C19 1.416(9)
C15 C16 1.392(9)
C15 H15 0.9300
C16 C17 1.378(11)
C16 H16 0.9300
C17 C18 1.374(10)
C17 H17 0.9300
C18 C19 1.395(10)
C18 H18 0.9300
C19 H19 0.9300
C20 C21 1.524(12)
C20 C23 1.545(9)
C20 C22 1.545(9)
C21 H21A 0.9600
C21 H21B 0.9600
C21 H21C 0.9600
C22 H22A 0.9600
C22 H22B 0.9600
C22 H22C 0.9600
C23 H23A 0.9600
C23 H23B 0.9600
C23 H23C 0.9600

loop_
_geom_hbond_atom_site_label_D
_geom_hbond_atom_site_label_H
_geom_hbond_atom_site_label_A
_geom_hbond_distance_DH
_geom_hbond_distance_HA
_geom_hbond_distance_DA
_geom_hbond_angle_DHA
_geom_hbond_site_symmetry_A
C13 H13A S1 0.97 2.95 3.730(7) 138.1 2_645

loop_
_geom_torsion_atom_site_label_1
_geom_torsion_atom_site_label_2
_geom_torsion_atom_site_label_3
_geom_torsion_atom_site_label_4
_geom_torsion
C6 C1 C2 C3 -0.6(9)
C9 C1 C2 C3 178.8(6)
C1 C2 C3 C4 1.9(10)
C2 C3 C4 C5 -0.8(11)
C3 C4 C5 C6 -1.7(11)
C4 C5 C6 C1 2.9(10)
C4 C5 C6 C7 -179.6(6)
C2 C1 C6 C5 -1.8(9)
C9 C1 C6 C5 178.6(6)
C2 C1 C6 C7 -179.7(5)
C9 C1 C6 C7 0.7(6)
C5 C6 C7 C8 175.8(6)
C1 C6 C7 C8 -6.6(7)
C5 C6 C7 S1 -15.4(9)
C1 C6 C7 S1 162.3(4)
C13 S1 C7 C8 20.2(7)
C13 S1 C7 C6 -145.7(5)
C6 C7 C8 C9 9.8(7)
S1 C7 C8 C9 -158.1(5)
C6 C7 C8 C11 152.8(10)
S1 C7 C8 C11 -15.1(15)
C7 C8 C9 C10 156.7(5)
C11 C8 C9 C10 -7.4(5)
C7 C8 C9 C1 -9.8(7)
C11 C8 C9 C1 -173.8(5)
C2 C1 C9 C10 40.4(17)
C6 C1 C9 C10 -140.1(13)
C2 C1 C9 C8 -174.4(7)
C6 C1 C9 C8 5.1(6)
C8 C9 C10 C14 -163.7(7)
C1 C9 C10 C14 -16.7(18)
C8 C9 C10 C11 7.3(5)
C1 C9 C10 C11 154.2(13)
C7 C8 C11 C20 104.7(12)
C9 C8 C11 C20 -109.5(6)
C7 C8 C11 C10 -139.3(11)
C9 C8 C11 C10 6.5(4)
C7 C8 C11 S2 -25.1(13)
C9 C8 C11 S2 120.7(4)
C9 C10 C11 C20 107.2(5)
C14 C10 C11 C20 -82.0(8)
C9 C10 C11 C8 -6.9(5)
C14 C10 C11 C8 164.0(6)
C9 C10 C11 S2 -118.5(4)
C14 C10 C11 S2 52.3(8)
C12 S2 C11 C20 -128.6(4)
C12 S2 C11 C8 2.8(5)
C12 S2 C11 C10 94.8(4)
C11 S2 C12 C13 66.6(5)
S2 C12 C13 S1 -107.3(6)
C7 S1 C13 C12 40.8(6)
C9 C10 C14 C15 -13.7(10)
C11 C10 C14 C15 178.8(7)
C9 C10 C14 C19 163.3(6)
C11 C10 C14 C19 -4.2(10)
C19 C14 C15 C16 2.2(10)
C10 C14 C15 C16 179.2(7)
C14 C15 C16 C17 -2.0(12)
C15 C16 C17 C18 1.2(12)
C16 C17 C18 C19 -0.6(12)
C17 C18 C19 C14 0.8(11)
C15 C14 C19 C18 -1.5(10)
C10 C14 C19 C18 -178.5(6)
C8 C11 C20 C21 55.0(7)
C10 C11 C20 C21 -38.8(7)
S2 C11 C20 C21 -174.6(5)
C8 C11 C20 C23 -63.2(8)
C10 C11 C20 C23 -157.1(6)
S2 C11 C20 C23 67.1(6)
C8 C11 C20 C22 175.4(6)
C10 C11 C20 C22 81.6(7)
S2 C11 C20 C22 -54.3(7)
